data_1548794
loop_
_publ_author_name
'Missioui, Mohcine'
'Mague, Joel T.'
'El Fal, Mohammed'
'Taoufik, Jamal'
'Essassi, El Mokhtar'
'Ramli, Youssef'

_publ_section_title
;
 Ethyl 2-[(3-methylquinoxalin-2-yl)sulfanyl]acetate
;
_journal_coeditor_code SJ4148
_journal_issue 12
_journal_name_full IUCrData
_journal_page_first x171763
_journal_paper_doi 10.1107/S2414314617017631
_journal_volume 2
_journal_year 2017
_chemical_formula_iupac 'C13 H14 N2 O2 S'
_chemical_formula_moiety 'C13 H14 N2 O2 S'
_chemical_formula_sum 'C13 H14 N2 O2 S'
_chemical_formula_weight 262.32
_chemical_name_systematic
;
Ethyl 2-[(3-methylquinoxalin-2-yl)sulfanyl]acetate
;
_space_group_crystal_system triclinic
_space_group_IT_number 2
_space_group_name_Hall '-P 1'
_space_group_name_H-M_alt 'P -1'
_symmetry_space_group_name_Hall '-P 1'
_symmetry_space_group_name_H-M 'P -1'
_atom_sites_solution_hydrogens difmap
_atom_sites_solution_primary direct
_atom_sites_solution_secondary difmap
_audit_creation_method SHELXL-2016/6
_cell_angle_alpha 93.4120(10)
_cell_angle_beta 94.5640(10)
_cell_angle_gamma 103.0500(10)
_cell_formula_units_Z 2
_cell_length_a 4.8078(3)
_cell_length_b 7.7314(4)
_cell_length_c 17.8011(10)
_cell_measurement_reflns_used 7128
_cell_measurement_temperature 100(2)
_cell_measurement_theta_max 29.1974
_cell_measurement_theta_min 2.3028
_cell_volume 640.50(6)
_computing_cell_refinement
;
<i>SAINT</i> (Bruker, 2016)
;
_computing_data_collection
;
<i>APEX3</i> (Bruker, 2016)
;
_computing_data_reduction
;
<i>SAINT</i> (Bruker, 2016)
;
_computing_molecular_graphics
;
<i>DIAMOND</i> (Brandenburg & Putz, 2012)
;
_computing_publication_material
;
<i>SHELXTL</i> (Sheldrick, 2008)
;
_computing_structure_refinement
;
<i>SHELXL2016/6</i> (Sheldrick, 2015<i>b</i>)
;
_computing_structure_solution
;
<i>SHELXT</i> (Sheldrick, 2015<i>a</i>)
;
_diffrn_ambient_temperature 100(2)
_diffrn_detector_area_resol_mean 8.3333
_diffrn_measured_fraction_theta_full 0.993
_diffrn_measured_fraction_theta_max 0.984
_diffrn_measurement_device_type 'Bruker SMART APEX CCD'
_diffrn_measurement_method '\f and \w scans'
_diffrn_radiation_monochromator graphite
_diffrn_radiation_type MoK\a
_diffrn_radiation_wavelength 0.71073
_diffrn_reflns_av_R_equivalents 0.0223
_diffrn_reflns_limit_h_max 6
_diffrn_reflns_limit_h_min -6
_diffrn_reflns_limit_k_max 10
_diffrn_reflns_limit_k_min -10
_diffrn_reflns_limit_l_max 24
_diffrn_reflns_limit_l_min -24
_diffrn_reflns_number 12471
_diffrn_reflns_theta_full 28.500
_diffrn_reflns_theta_max 29.229
_diffrn_reflns_theta_min 2.303
_exptl_absorpt_coefficient_mu 0.248
_exptl_absorpt_correction_T_max 0.97
_exptl_absorpt_correction_T_min 0.90
_exptl_absorpt_correction_type multi-scan
_exptl_absorpt_process_details
;
(<i>SADABS</i>; Bruker, 2016)
;
_exptl_crystal_colour colourless
_exptl_crystal_density_diffrn 1.360
_exptl_crystal_density_method 'not measured'
_exptl_crystal_description block
_exptl_crystal_F_000 276
_exptl_crystal_size_max 0.235
_exptl_crystal_size_mid 0.186
_exptl_crystal_size_min 0.140
_refine_diff_density_max 0.512
_refine_diff_density_min -0.235
_refine_ls_extinction_method none
_refine_ls_goodness_of_fit_ref 1.130
_refine_ls_hydrogen_treatment refall
_refine_ls_matrix_type full
_refine_ls_number_parameters 219
_refine_ls_number_reflns 3429
_refine_ls_number_restraints 0
_refine_ls_restrained_S_all 1.130
_refine_ls_R_factor_all 0.0403
_refine_ls_R_factor_gt 0.0361
_refine_ls_shift/su_max 0.000
_refine_ls_shift/su_mean 0.000
_refine_ls_structure_factor_coef Fsqd
_refine_ls_weighting_details 'w=1/[\s^2^(Fo^2^)+(0.0715P)^2^+0.0147P] where P=(Fo^2^+2Fc^2^)/3'
_refine_ls_weighting_scheme calc
_refine_ls_wR_factor_gt 0.1037
_refine_ls_wR_factor_ref 0.1057
_reflns_number_gt 2989
_reflns_number_total 3429
_reflns_threshold_expression 'I > 2\s(I)'
_cod_data_source_file sj4148sup1.cif
_cod_data_source_block I
_cod_database_code 1548794
_shelx_space_group_comment
;
The symmetry employed for this shelxl refinement is uniquely defined
by the following loop, which should always be used as a source of
symmetry information in preference to the above space-group names.
They are only intended as comments.
;
_shelx_estimated_absorpt_t_min 0.944
_shelx_estimated_absorpt_t_max 0.966

loop_
_space_group_symop_operation_xyz
'x, y, z'
'-x, -y, -z'

loop_
_atom_site_type_symbol
_atom_site_label
_atom_site_fract_x
_atom_site_fract_y
_atom_site_fract_z
_atom_site_U_iso_or_equiv
_atom_site_adp_type
_atom_site_calc_flag
_atom_site_occupancy
S S1 0.36572(5) 0.83809(3) 0.22771(2) 0.01635(10) Uani d 1
O O1 0.77627(17) 0.92958(11) 0.37270(5) 0.02107(19) Uani d 1
O O2 0.48291(17) 0.75362(11) 0.44375(4) 0.02113(19) Uani d 1
N N1 0.62989(18) 0.57047(11) 0.23657(5) 0.01322(19) Uani d 1
N N2 0.77521(19) 0.59410(12) 0.08561(5) 0.01459(19) Uani d 1
C C1 0.5584(2) 0.68682(14) 0.19277(6) 0.0128(2) Uani d 1
C C2 0.7772(2) 0.45609(14) 0.20461(6) 0.0126(2) Uani d 1
C C3 0.8533(2) 0.32286(14) 0.24738(6) 0.0166(2) Uani d 1
H H3 0.787(3) 0.3094(18) 0.2980(8) 0.022(3) Uiso d 1
C C4 1.0070(2) 0.21126(15) 0.21664(7) 0.0183(2) Uani d 1
H H4 1.050(3) 0.128(2) 0.2451(10) 0.038(4) Uiso d 1
C C5 1.0920(2) 0.22905(15) 0.14311(6) 0.0184(2) Uani d 1
H H5 1.194(4) 0.148(3) 0.1226(11) 0.049(5) Uiso d 1
C C6 1.0180(2) 0.35609(15) 0.09980(6) 0.0168(2) Uani d 1
H H6 1.076(3) 0.3690(19) 0.0499(8) 0.023(3) Uiso d 1
C C7 0.8555(2) 0.47049(14) 0.12995(6) 0.0135(2) Uani d 1
C C8 0.6262(2) 0.69891(14) 0.11535(6) 0.0141(2) Uani d 1
C C9 0.5263(3) 0.82984(16) 0.06723(6) 0.0194(2) Uani d 1
H H9A 0.314(4) 0.817(2) 0.0642(10) 0.040(4) Uiso d 1
H H9B 0.594(3) 0.949(2) 0.0911(9) 0.031(4) Uiso d 1
H H9C 0.588(3) 0.820(2) 0.0185(9) 0.034(4) Uiso d 1
C C10 0.3034(2) 0.76191(15) 0.31903(6) 0.0160(2) Uani d 1
H H10A 0.251(3) 0.637(2) 0.3185(8) 0.025(4) Uiso d 1
H H10B 0.145(3) 0.8045(19) 0.3360(8) 0.025(4) Uiso d 1
C C11 0.5520(2) 0.82636(14) 0.37907(6) 0.0158(2) Uani d 1
C C12 0.6999(3) 0.80583(19) 0.50825(7) 0.0264(3) Uani d 1
H H12A 0.860(3) 0.764(2) 0.4947(9) 0.033(4) Uiso d 1
H H12B 0.751(3) 0.938(2) 0.5145(8) 0.026(4) Uiso d 1
C C13 0.5698(4) 0.7234(2) 0.57545(8) 0.0343(3) Uani d 1
H H13A 0.699(4) 0.756(2) 0.6176(10) 0.041(5) Uiso d 1
H H13B 0.539(4) 0.601(3) 0.5704(12) 0.063(6) Uiso d 1
H H13C 0.389(4) 0.768(2) 0.5829(10) 0.050(5) Uiso d 1

loop_
_atom_site_aniso_label
_atom_site_aniso_U_11
_atom_site_aniso_U_22
_atom_site_aniso_U_33
_atom_site_aniso_U_12
_atom_site_aniso_U_13
_atom_site_aniso_U_23
S1 0.01682(16) 0.01777(16) 0.01610(15) 0.00755(11) 0.00186(10) 0.00039(10)
O1 0.0150(4) 0.0250(4) 0.0216(4) 0.0024(3) 0.0022(3) -0.0026(3)
O2 0.0207(4) 0.0253(4) 0.0158(4) 0.0030(3) -0.0007(3) 0.0010(3)
N1 0.0118(4) 0.0152(4) 0.0127(4) 0.0029(3) 0.0018(3) 0.0013(3)
N2 0.0131(4) 0.0170(4) 0.0129(4) 0.0019(3) 0.0011(3) 0.0015(3)
C1 0.0106(5) 0.0140(5) 0.0132(5) 0.0023(4) 0.0005(4) 0.0001(4)
C2 0.0113(4) 0.0139(5) 0.0122(5) 0.0019(4) 0.0010(4) 0.0010(3)
C3 0.0172(5) 0.0173(5) 0.0160(5) 0.0045(4) 0.0029(4) 0.0035(4)
C4 0.0202(5) 0.0150(5) 0.0207(5) 0.0064(4) 0.0000(4) 0.0030(4)
C5 0.0172(5) 0.0177(5) 0.0208(5) 0.0064(4) 0.0020(4) -0.0029(4)
C6 0.0155(5) 0.0193(5) 0.0147(5) 0.0031(4) 0.0016(4) -0.0020(4)
C7 0.0122(5) 0.0152(5) 0.0122(5) 0.0011(4) 0.0010(4) 0.0004(4)
C8 0.0127(5) 0.0156(5) 0.0130(5) 0.0017(4) -0.0001(4) 0.0015(4)
C9 0.0217(6) 0.0221(6) 0.0162(5) 0.0078(5) 0.0013(4) 0.0053(4)
C10 0.0119(5) 0.0204(6) 0.0158(5) 0.0039(4) 0.0026(4) -0.0012(4)
C11 0.0161(5) 0.0173(5) 0.0159(5) 0.0086(4) 0.0027(4) -0.0027(4)
C12 0.0250(6) 0.0356(7) 0.0178(6) 0.0087(5) -0.0046(5) -0.0014(5)
C13 0.0503(9) 0.0335(8) 0.0195(6) 0.0115(7) -0.0006(6) 0.0034(5)

loop_
_atom_type_symbol
_atom_type_description
_atom_type_scat_dispersion_real
_atom_type_scat_dispersion_imag
_atom_type_scat_source
C C 0.0033 0.0016 'International Tables Vol C Tables 4.2.6.8 and 6.1.1.4'
H H 0.0000 0.0000 'International Tables Vol C Tables 4.2.6.8 and 6.1.1.4'
N N 0.0061 0.0033 'International Tables Vol C Tables 4.2.6.8 and 6.1.1.4'
O O 0.0106 0.0060 'International Tables Vol C Tables 4.2.6.8 and 6.1.1.4'
S S 0.1246 0.1234 'International Tables Vol C Tables 4.2.6.8 and 6.1.1.4'

loop_
_geom_angle_atom_site_label_1
_geom_angle_atom_site_label_2
_geom_angle_atom_site_label_3
_geom_angle
C1 S1 C10 100.96(5)
C11 O2 C12 115.87(9)
C1 N1 C2 115.99(9)
C8 N2 C7 117.64(9)
N1 C1 C8 123.63(9)
N1 C1 S1 119.73(8)
C8 C1 S1 116.64(8)
N1 C2 C3 119.39(9)
N1 C2 C7 121.19(9)
C3 C2 C7 119.42(9)
C4 C3 C2 119.76(10)
C4 C3 H3 121.7(8)
C2 C3 H3 118.5(8)
C3 C4 C5 120.75(10)
C3 C4 H4 117.3(11)
C5 C4 H4 121.9(11)
C6 C5 C4 120.79(10)
C6 C5 H5 120.1(12)
C4 C5 H5 119.0(12)
C5 C6 C7 119.34(10)
C5 C6 H6 121.1(9)
C7 C6 H6 119.6(9)
N2 C7 C2 121.00(9)
N2 C7 C6 119.11(9)
C2 C7 C6 119.89(10)
N2 C8 C1 120.45(9)
N2 C8 C9 118.66(9)
C1 C8 C9 120.88(9)
C8 C9 H9A 113.1(10)
C8 C9 H9B 110.2(9)
H9A C9 H9B 101.0(13)
C8 C9 H9C 109.9(10)
H9A C9 H9C 110.8(13)
H9B C9 H9C 111.5(13)
C11 C10 S1 114.95(8)
C11 C10 H10A 107.2(9)
S1 C10 H10A 113.0(9)
C11 C10 H10B 106.9(9)
S1 C10 H10B 108.0(9)
H10A C10 H10B 106.2(12)
O1 C11 O2 123.78(10)
O1 C11 C10 127.14(10)
O2 C11 C10 109.05(9)
O2 C12 C13 107.04(11)
O2 C12 H12A 106.0(10)
C13 C12 H12A 113.7(10)
O2 C12 H12B 107.2(9)
C13 C12 H12B 112.8(9)
H12A C12 H12B 109.7(13)
C12 C13 H13A 109.5(11)
C12 C13 H13B 111.4(13)
H13A C13 H13B 103.8(16)
C12 C13 H13C 108.0(10)
H13A C13 H13C 110.2(15)
H13B C13 H13C 113.9(17)

loop_
_geom_bond_atom_site_label_1
_geom_bond_atom_site_label_2
_geom_bond_distance
S1 C1 1.7626(10)
S1 C10 1.7863(11)
O1 C11 1.2057(13)
O2 C11 1.3438(13)
O2 C12 1.4607(14)
N1 C1 1.3100(13)
N1 C2 1.3762(13)
N2 C8 1.3121(13)
N2 C7 1.3760(13)
C1 C8 1.4448(14)
C2 C3 1.4121(14)
C2 C7 1.4138(14)
C3 C4 1.3734(15)
C3 H3 0.983(14)
C4 C5 1.4071(16)
C4 H4 0.892(18)
C5 C6 1.3748(16)
C5 H5 0.954(19)
C6 C7 1.4153(14)
C6 H6 0.956(14)
C8 C9 1.4986(14)
C9 H9A 1.001(17)
C9 H9B 0.966(16)
C9 H9C 0.944(16)
C10 C11 1.5111(15)
C10 H10A 0.938(15)
C10 H10B 0.959(14)
C12 C13 1.5029(19)
C12 H12A 0.945(16)
C12 H12B 0.997(16)
C13 H13A 0.921(18)
C13 H13B 0.92(2)
C13 H13C 1.02(2)

loop_
_geom_hbond_atom_site_label_D
_geom_hbond_atom_site_label_H
_geom_hbond_atom_site_label_A
_geom_hbond_site_symmetry_A
_geom_hbond_distance_DH
_geom_hbond_distance_HA
_geom_hbond_distance_DA
_geom_hbond_angle_DHA
C6 H6 N2 2_765 0.956(14) 2.584(14) 3.5398(15) 179.1(12)
C10 H10B O1 1_455 0.959(14) 2.320(15) 3.2770(14) 175.2(12)

loop_
_geom_torsion_atom_site_label_1
_geom_torsion_atom_site_label_2
_geom_torsion_atom_site_label_3
_geom_torsion_atom_site_label_4
_geom_torsion
C2 N1 C1 C8 -0.08(15)
C2 N1 C1 S1 179.30(7)
C10 S1 C1 N1 -4.60(10)
C10 S1 C1 C8 174.83(8)
C1 N1 C2 C3 -177.86(9)
C1 N1 C2 C7 2.65(15)
N1 C2 C3 C4 -178.24(10)
C7 C2 C3 C4 1.26(16)
C2 C3 C4 C5 0.57(17)
C3 C4 C5 C6 -1.36(17)
C4 C5 C6 C7 0.29(17)
C8 N2 C7 C2 0.66(15)
C8 N2 C7 C6 -179.60(9)
N1 C2 C7 N2 -3.08(16)
C3 C2 C7 N2 177.42(9)
N1 C2 C7 C6 177.18(9)
C3 C2 C7 C6 -2.32(15)
C5 C6 C7 N2 -178.20(10)
C5 C6 C7 C2 1.54(16)
C7 N2 C8 C1 1.87(15)
C7 N2 C8 C9 -177.65(9)
N1 C1 C8 N2 -2.29(16)
S1 C1 C8 N2 178.31(8)
N1 C1 C8 C9 177.21(9)
S1 C1 C8 C9 -2.19(14)
C1 S1 C10 C11 81.32(9)
C12 O2 C11 O1 -0.45(16)
C12 O2 C11 C10 -178.80(9)
S1 C10 C11 O1 4.50(15)
S1 C10 C11 O2 -177.22(7)
C11 O2 C12 C13 175.03(10)

_cod_database_fobs_code 1548794
